data_7159148
loop_
_publ_author_name
'Dey, Sovan'
'Das, Arindam'
'Yadav, Ram Naresh'
'Boruah, Palash Jyoti'
'Bakli, Prerana'
'Baishya, Tania'
'Sarkar, Koushik'
'Barman, Anup'
'Sahu, Ranabir'
'Maji, Biplab'
'Paul, Amit Kumar'
'Hossain, Md Firoj'

_publ_section_title
;
 Visiblelight-induced ternary electron donor-acceptor complex enabled
 synthesis of 2-(2-hydrazinyl) thiazole derivatives and the assessment of
 their antioxidant and antidiabetic therapeutic potential.
;
_journal_issue 8
_journal_name_full 'Organic &amp; biomolecular chemistry'
_journal_page_first 1771
_journal_page_last 1779
_journal_paper_doi 10.1039/d2ob02308c
_journal_volume 21
_journal_year 2023
_chemical_formula_moiety 'C17 H13 Br2 N3 S'
_chemical_formula_sum 'C17 H13 Br2 N3 S'
_chemical_formula_weight 451.18
_space_group_crystal_system monoclinic
_space_group_IT_number 14
_space_group_name_Hall '-P 2ybc'
_space_group_name_H-M_alt 'P 1 21/c 1'
_atom_sites_solution_hydrogens geom
_atom_sites_solution_primary dual
_audit_creation_date 2022-03-21
_audit_creation_method
;
Olex2 1.5
(compiled 2021.12.09 svn.r5202d8cf for OlexSys, GUI svn.r6439)
;
_audit_update_record
;
2022-03-21 deposited with the CCDC.	2023-01-19 downloaded from the CCDC.
;
_cell_angle_alpha 90
_cell_angle_beta 99.5390(10)
_cell_angle_gamma 90
_cell_formula_units_Z 4
_cell_length_a 9.61780(10)
_cell_length_b 12.12040(10)
_cell_length_c 14.86240(10)
_cell_measurement_reflns_used 12373
_cell_measurement_temperature 298
_cell_measurement_theta_max 68.0870
_cell_measurement_theta_min 4.6530
_cell_volume 1708.58(3)
_computing_cell_refinement 'CrysAlisPro 1.171.40.84a (Rigaku OD, 2020)'
_computing_data_collection 'CrysAlisPro 1.171.40.84a (Rigaku OD, 2020)'
_computing_data_reduction 'CrysAlisPro 1.171.40.84a (Rigaku OD, 2020)'
_computing_molecular_graphics 'Olex2 1.5 (Dolomanov et al., 2009)'
_computing_publication_material 'Olex2 1.5 (Dolomanov et al., 2009)'
_computing_structure_refinement 'SHELXL 2018/3 (Sheldrick, 2015)'
_computing_structure_solution 'SHELXT 2014/4 (Sheldrick, 2014)'
_diffrn_ambient_temperature 298
_diffrn_detector 'Hybrid Pixel Array Detector'
_diffrn_detector_area_resol_mean 10.0000
_diffrn_detector_type HyPix3000
_diffrn_measured_fraction_theta_full 0.985
_diffrn_measured_fraction_theta_max 0.982
_diffrn_measurement_details
;
List of Runs (angles in degrees, time in seconds):

  # Type    Start    End  Width  t~exp~   \w     \q     \k     \f   Frames
#--------------------------------------------------------------------------
  1  \w    -37.00  27.00   0.50    0.33    --  -41.33  32.00  60.00  128
  2  \w    -28.00  30.00   0.50    0.33    --  -41.33  21.00 120.00  116
  3  \w    -47.00 -15.00   0.50    2.00    --  -82.50  42.00 120.00   64
  4  \w    -65.00  26.00   0.50    0.33    --  -41.33  65.00 150.00  182
  5  \w    -30.00  28.00   0.50    0.33    --   41.33 -21.00  90.00  116
  6  \w     21.00 108.00   0.50    0.33    --   41.33  54.00   0.00  174
  7  \w    105.00 170.00   0.50    2.00    --   96.67  96.00 -56.00  130
  8  \w    105.00 170.00   0.50    2.00    --   96.67  96.00-120.00  130
  9  \w     99.00 164.00   0.50    2.00    --   96.67 117.00   0.00  130
 10  \w     83.00 164.00   0.50    2.00    --   96.67  33.00 -30.00  162
 11  \w     82.00 167.00   0.50    2.00    --   96.67  25.00  60.00  170
 12  \w     83.00 164.00   0.50    2.00    --   96.67  33.00 150.00  162
 13  \w     78.00 163.00   0.50    2.00    --   96.67  50.00   0.00  170
 14  \w     82.00 167.00   0.50    2.00    --   96.67  25.00-150.00  170
 15  \w     75.00 164.00   0.50    2.00    --   96.67  59.00-150.00  178
 16  \w     73.00 165.00   0.50    2.00    --   96.67  68.00-180.00  184
 17  \w     71.00 170.00   0.50    2.00    --   96.67  17.00 -60.00  198
 18  \w     80.00 163.00   0.50    2.00    --   96.67  42.00  90.00  166
 19  \w     70.00 165.00   0.50    2.00    --   96.67  77.00  90.00  190
 20  \w     28.00 109.00   0.50    0.33    --   41.33  32.00-150.00  162
 21  \w     30.00  57.00   0.50    2.00    --   96.67 -50.00-150.00   54
 22  \w     29.00  68.00   0.50    2.00    --   96.67 -59.00-180.00   78
 23  \w     22.00 106.00   0.50    2.00    --   96.67 -96.00-164.00  168
 24  \w     44.00 127.00   0.50    2.00    --   96.67-145.00 -30.00  166
 25  \w     41.00 100.00   0.50    0.33    --   41.33-138.00  60.00  118
 26  \w     44.00 127.00   0.50    2.00    --   96.67-145.00  30.00  166
 27  \w     29.00  83.00   0.50    2.00    --   96.67 -68.00 -60.00  108
 28  \w     29.00  83.00   0.50    2.00    --   96.67 -68.00  30.00  108
 29  \w     30.00  57.00   0.50    2.00    --   96.67 -50.00  90.00   54
 30  \w     29.00  83.00   0.50    2.00    --   96.67 -68.00  90.00  108
 31  \w     30.00  57.00   0.50    2.00    --   96.67 -50.00 150.00   54
 32  \w     28.00 105.00   0.50    2.00    --   96.67 -77.00 150.00  154
 33  \w     30.00 109.00   0.50    2.00    --   96.67-117.00  30.00  158
 34  \w     29.00  68.00   0.50    2.00    --   96.67 -59.00 -30.00   78
 35  \w     28.00 105.00   0.50    2.00    --   96.67 -77.00  30.00  154
 36  \w     29.00  68.00   0.50    2.00    --   96.67 -59.00  60.00   78
;
_diffrn_measurement_device 'four-circle diffractometer'
_diffrn_measurement_device_type 'XtaLAB Synergy, Dualflex, HyPix3000'
_diffrn_measurement_method '\w scans'
_diffrn_orient_matrix_type 'CrysAlisPro convention (1999,Acta A55,543-557)'
_diffrn_orient_matrix_UB_11 -0.0726682000
_diffrn_orient_matrix_UB_12 -0.1087852000
_diffrn_orient_matrix_UB_13 -0.0346325000
_diffrn_orient_matrix_UB_21 -0.0571443000
_diffrn_orient_matrix_UB_22 0.0552374000
_diffrn_orient_matrix_UB_23 -0.0920813000
_diffrn_orient_matrix_UB_31 0.1335247000
_diffrn_orient_matrix_UB_32 -0.0356548000
_diffrn_orient_matrix_UB_33 -0.0370423000
_diffrn_radiation_monochromator mirror
_diffrn_radiation_probe x-ray
_diffrn_radiation_type 'Cu K\a'
_diffrn_radiation_wavelength 1.54184
_diffrn_reflns_av_R_equivalents 0.0276
_diffrn_reflns_av_unetI/netI 0.0199
_diffrn_reflns_Laue_measured_fraction_full 0.985
_diffrn_reflns_Laue_measured_fraction_max 0.982
_diffrn_reflns_limit_h_max 11
_diffrn_reflns_limit_h_min -10
_diffrn_reflns_limit_k_max 14
_diffrn_reflns_limit_k_min -14
_diffrn_reflns_limit_l_max 17
_diffrn_reflns_limit_l_min -17
_diffrn_reflns_number 16387
_diffrn_reflns_point_group_measured_fraction_full 0.985
_diffrn_reflns_point_group_measured_fraction_max 0.982
_diffrn_reflns_theta_full 67.684
_diffrn_reflns_theta_max 68.201
_diffrn_reflns_theta_min 4.662
_diffrn_source 'micro-focus sealed X-ray tube'
_diffrn_source_type 'PhotonJet (Cu) X-ray Source'
_exptl_absorpt_coefficient_mu 7.170
_exptl_absorpt_correction_T_max 1.00000
_exptl_absorpt_correction_T_min 0.66404
_exptl_absorpt_correction_type multi-scan
_exptl_absorpt_process_details
;
CrysAlisPro 1.171.40.84a (Rigaku Oxford Diffraction, 2020)
Empirical absorption correction using spherical harmonics,
implemented in SCALE3 ABSPACK scaling algorithm.
;
_exptl_crystal_colour 'metallic dark red'
_exptl_crystal_colour_lustre metallic
_exptl_crystal_colour_modifier dark
_exptl_crystal_colour_primary red
_exptl_crystal_density_diffrn 1.754
_exptl_crystal_description block
_exptl_crystal_F_000 888
_exptl_crystal_preparation no.
_exptl_crystal_size_max 0.002
_exptl_crystal_size_mid 0.002
_exptl_crystal_size_min 0.001
_refine_diff_density_max 0.777
_refine_diff_density_min -0.771
_refine_diff_density_rms 0.056
_refine_ls_extinction_method none
_refine_ls_goodness_of_fit_ref 1.050
_refine_ls_hydrogen_treatment constr
_refine_ls_matrix_type full
_refine_ls_number_parameters 209
_refine_ls_number_reflns 3078
_refine_ls_number_restraints 0
_refine_ls_restrained_S_all 1.050
_refine_ls_R_factor_all 0.0355
_refine_ls_R_factor_gt 0.0330
_refine_ls_shift/su_max 0.001
_refine_ls_shift/su_mean 0.000
_refine_ls_structure_factor_coef Fsqd
_refine_ls_weighting_details 'w=1/[\s^2^(Fo^2^)+(0.0381P)^2^+1.2634P] where P=(Fo^2^+2Fc^2^)/3'
_refine_ls_weighting_scheme calc
_refine_ls_wR_factor_gt 0.0849
_refine_ls_wR_factor_ref 0.0863
_reflns_Friedel_coverage 0.000
_reflns_number_gt 2826
_reflns_number_total 3078
_reflns_threshold_expression 'I > 2\s(I)'
_cod_data_source_file d2ob02308c2.cif
_cod_data_source_block ksksd10066
_cod_depositor_comments 'Adding full bibliography for 7159147--7159149.cif.'
_cod_database_code 7159148
_shelx_shelxl_version_number 2018/3
_chemical_oxdiff_formula 'C N S H'
_chemical_oxdiff_usercomment @RT
_shelx_space_group_comment
;
The symmetry employed for this shelxl refinement is uniquely defined
by the following loop, which should always be used as a source of
symmetry information in preference to the above space-group names.
They are only intended as comments.
;
_shelx_estimated_absorpt_t_max 0.993
_shelx_estimated_absorpt_t_min 0.986
_olex2_refinement_description
;
1. Fixed Uiso
 At 1.2 times of:
  All C(H) groups, All N(H) groups
 At 1.5 times of:
  All C(H,H,H) groups
2.a Aromatic/amide H refined with riding coordinates:
 N2(H006), C12(H00C), C13(H00E), C10(H00F), C3(H00H), C6(H00I), C9(H00J),
 C16(H00L), C7(H00M), C15(H00N)
2.b Idealised Me refined as rotating group:
 C17(H00A,H00B,H00D)
;
_olex2_submission_original_sample_id KSK_KC_SD10066
_olex2_submission_special_instructions 'No special instructions were received'
_oxdiff_exptl_absorpt_empirical_details
;
Empirical correction (ABSPACK) includes:
- Absorption correction using spherical harmonics
- Frame scaling
;
_oxdiff_exptl_absorpt_empirical_full_max 1.801
_oxdiff_exptl_absorpt_empirical_full_min 0.693

loop_
_space_group_symop_operation_xyz
'x, y, z'
'-x, y+1/2, -z+1/2'
'-x, -y, -z'
'x, -y-1/2, z-1/2'

loop_
_atom_site_label
_atom_site_type_symbol
_atom_site_fract_x
_atom_site_fract_y
_atom_site_fract_z
_atom_site_U_iso_or_equiv
_atom_site_adp_type
_atom_site_occupancy
_atom_site_site_symmetry_order
_atom_site_calc_flag
_atom_site_refinement_flags_posn
_atom_site_refinement_flags_adp
_atom_site_refinement_flags_occupancy
_atom_site_disorder_assembly
_atom_site_disorder_group
Br2 Br -0.36958(3) 0.51781(3) 0.16553(3) 0.07115(14) Uani 1 1 d . . . . .
Br1 Br 1.30481(4) 0.17787(4) 0.63001(4) 0.1017(2) Uani 1 1 d . . . . .
S1 S 0.42977(7) 0.31237(6) 0.42304(6) 0.0675(2) Uani 1 1 d . . . . .
N1 N 0.6689(2) 0.41205(18) 0.43316(15) 0.0495(5) Uani 1 1 d . . . . .
N3 N 0.3300(2) 0.51103(18) 0.33831(15) 0.0508(5) Uani 1 1 d . . . . .
N2 N 0.4715(2) 0.51749(19) 0.36854(17) 0.0570(6) Uani 1 1 d . . . . .
H006 H 0.518355 0.577052 0.363854 0.068 Uiso 1 1 calc R U . . .
C2 C 0.6969(3) 0.3073(2) 0.47021(17) 0.0475(5) Uani 1 1 d . . . . .
C5 C 0.1127(3) 0.5773(2) 0.26470(17) 0.0474(5) Uani 1 1 d . . . . .
C11 C 0.8426(3) 0.2748(2) 0.50531(17) 0.0470(5) Uani 1 1 d . . . . .
C1 C 0.5345(3) 0.4237(2) 0.40674(17) 0.0483(6) Uani 1 1 d . . . . .
C4 C 0.2658(3) 0.5926(2) 0.29412(17) 0.0489(6) Uani 1 1 d . . . . .
C12 C 0.9520(3) 0.3498(2) 0.5082(2) 0.0559(6) Uani 1 1 d . . . . .
H00C H 0.932444 0.420637 0.485564 0.067 Uiso 1 1 calc R U . . .
C8 C -0.1749(3) 0.5444(2) 0.2071(2) 0.0533(6) Uani 1 1 d . . . . .
C13 C 1.0900(3) 0.3220(2) 0.5441(2) 0.0623(7) Uani 1 1 d . . . . .
H00E H 1.162044 0.373563 0.545908 0.075 Uiso 1 1 calc R U . . .
C10 C 0.0409(3) 0.4910(2) 0.2987(2) 0.0594(7) Uani 1 1 d . . . . .
H00F H 0.090529 0.443139 0.341281 0.071 Uiso 1 1 calc R U . . .
C14 C 1.1180(3) 0.2176(3) 0.5767(2) 0.0610(7) Uani 1 1 d . . . . .
C3 C 0.5809(3) 0.2441(2) 0.4707(2) 0.0616(7) Uani 1 1 d . . . . .
H00H H 0.582692 0.172700 0.493881 0.074 Uiso 1 1 calc R U . . .
C6 C 0.0341(3) 0.6470(2) 0.2017(2) 0.0625(7) Uani 1 1 d . . . . .
H00I H 0.078456 0.706332 0.178648 0.075 Uiso 1 1 calc R U . . .
C9 C -0.1008(3) 0.4748(2) 0.2712(2) 0.0625(7) Uani 1 1 d . . . . .
H00J H -0.146671 0.417287 0.295545 0.075 Uiso 1 1 calc R U . . .
C17 C 0.3365(3) 0.6974(3) 0.2729(3) 0.0704(8) Uani 1 1 d . . . . .
H00A H 0.423085 0.706310 0.314927 0.106 Uiso 1 1 calc R U . . .
H00B H 0.275513 0.758842 0.278577 0.106 Uiso 1 1 calc R U . . .
H00D H 0.356327 0.694303 0.211773 0.106 Uiso 1 1 calc R U . . .
C16 C 0.8773(3) 0.1686(3) 0.5369(2) 0.0676(8) Uani 1 1 d . . . . .
H00L H 0.806348 0.115847 0.533633 0.081 Uiso 1 1 calc R U . . .
C7 C -0.1090(3) 0.6305(3) 0.1723(2) 0.0680(8) Uani 1 1 d . . . . .
H00M H -0.159568 0.677588 0.129454 0.082 Uiso 1 1 calc R U . . .
C15 C 1.0129(3) 0.1394(3) 0.5726(2) 0.0732(9) Uani 1 1 d . . . . .
H00N H 1.033773 0.068094 0.593642 0.088 Uiso 1 1 calc R U . . .

loop_
_atom_site_aniso_label
_atom_site_aniso_U_11
_atom_site_aniso_U_22
_atom_site_aniso_U_33
_atom_site_aniso_U_23
_atom_site_aniso_U_13
_atom_site_aniso_U_12
Br2 0.04546(19) 0.0674(2) 0.0959(3) -0.00309(16) -0.00212(16) 0.00648(13)
Br1 0.0479(2) 0.1244(4) 0.1275(4) 0.0537(3) -0.0008(2) 0.0100(2)
S1 0.0425(4) 0.0585(4) 0.0948(5) 0.0130(4) -0.0085(4) -0.0119(3)
N1 0.0432(11) 0.0493(12) 0.0547(11) 0.0048(9) 0.0042(9) -0.0043(9)
N3 0.0430(11) 0.0515(12) 0.0557(12) 0.0013(10) 0.0021(9) -0.0013(9)
N2 0.0433(12) 0.0516(12) 0.0733(15) 0.0067(11) 0.0015(11) -0.0038(9)
C2 0.0462(14) 0.0473(13) 0.0477(13) 0.0020(10) 0.0036(10) -0.0064(10)
C5 0.0493(14) 0.0430(12) 0.0488(12) -0.0010(10) 0.0055(11) 0.0011(10)
C11 0.0446(13) 0.0498(13) 0.0457(12) 0.0036(10) 0.0046(10) -0.0034(11)
C1 0.0428(13) 0.0505(14) 0.0498(13) 0.0013(11) 0.0024(10) -0.0031(11)
C4 0.0499(14) 0.0458(13) 0.0503(13) 0.0001(11) 0.0057(11) 0.0004(11)
C12 0.0458(14) 0.0466(13) 0.0719(17) 0.0036(12) -0.0007(12) -0.0038(11)
C8 0.0449(14) 0.0504(14) 0.0630(15) -0.0046(12) 0.0039(12) 0.0053(11)
C13 0.0447(15) 0.0588(16) 0.0799(19) 0.0036(14) 0.0003(14) -0.0073(12)
C10 0.0522(16) 0.0566(15) 0.0648(16) 0.0157(13) -0.0037(13) -0.0023(12)
C14 0.0429(14) 0.0753(19) 0.0641(16) 0.0170(14) 0.0072(12) 0.0038(13)
C3 0.0472(15) 0.0531(15) 0.0792(19) 0.0108(14) -0.0049(13) -0.0094(12)
C6 0.0534(16) 0.0540(15) 0.0781(19) 0.0180(14) 0.0047(14) 0.0006(13)
C9 0.0548(17) 0.0564(16) 0.0736(18) 0.0120(14) 0.0024(14) -0.0064(13)
C17 0.0533(16) 0.0579(17) 0.097(2) 0.0158(16) 0.0031(16) -0.0045(13)
C16 0.0507(16) 0.0599(17) 0.091(2) 0.0259(16) 0.0068(15) -0.0070(13)
C7 0.0573(17) 0.0588(17) 0.083(2) 0.0200(15) -0.0021(15) 0.0098(14)
C15 0.0584(18) 0.0680(19) 0.091(2) 0.0341(17) 0.0074(16) 0.0042(15)

loop_
_atom_type_symbol
_atom_type_description
_atom_type_scat_dispersion_real
_atom_type_scat_dispersion_imag
_atom_type_scat_source
C C 0.0181 0.0091 'International Tables Vol C Tables 4.2.6.8 and 6.1.1.4'
H H 0.0000 0.0000 'International Tables Vol C Tables 4.2.6.8 and 6.1.1.4'
Br Br -0.6763 1.2805 'International Tables Vol C Tables 4.2.6.8 and 6.1.1.4'
N N 0.0311 0.0180 'International Tables Vol C Tables 4.2.6.8 and 6.1.1.4'
S S 0.3331 0.5567 'International Tables Vol C Tables 4.2.6.8 and 6.1.1.4'

loop_
_geom_angle_atom_site_label_1
_geom_angle_atom_site_label_2
_geom_angle_atom_site_label_3
_geom_angle
_geom_angle_site_symmetry_1
_geom_angle_site_symmetry_3
_geom_angle_publ_flag
C3 S1 C1 87.78(13) . . ?
C1 N1 C2 109.7(2) . . ?
C4 N3 N2 119.5(2) . . ?
N3 N2 H006 122.0 . . ?
N3 N2 C1 116.0(2) . . ?
C1 N2 H006 122.0 . . ?
N1 C2 C11 119.7(2) . . ?
C3 C2 N1 114.4(2) . . ?
C3 C2 C11 125.9(2) . . ?
C10 C5 C4 121.1(2) . . ?
C6 C5 C4 121.8(2) . . ?
C6 C5 C10 117.0(3) . . ?
C12 C11 C2 120.8(2) . . ?
C12 C11 C16 117.3(3) . . ?
C16 C11 C2 122.0(2) . . ?
N1 C1 S1 116.7(2) . . ?
N1 C1 N2 124.6(2) . . ?
N2 C1 S1 118.7(2) . . ?
N3 C4 C5 115.2(2) . . ?
N3 C4 C17 124.2(3) . . ?
C5 C4 C17 120.6(2) . . ?
C11 C12 H00C 119.1 . . ?
C11 C12 C13 121.7(3) . . ?
C13 C12 H00C 119.1 . . ?
C9 C8 Br2 119.3(2) . . ?
C7 C8 Br2 120.0(2) . . ?
C7 C8 C9 120.6(3) . . ?
C12 C13 H00E 120.6 . . ?
C14 C13 C12 118.8(3) . . ?
C14 C13 H00E 120.6 . . ?
C5 C10 H00F 119.1 . . ?
C9 C10 C5 121.8(3) . . ?
C9 C10 H00F 119.1 . . ?
C13 C14 Br1 120.0(2) . . ?
C13 C14 C15 121.3(3) . . ?
C15 C14 Br1 118.7(2) . . ?
S1 C3 H00H 124.3 . . ?
C2 C3 S1 111.5(2) . . ?
C2 C3 H00H 124.3 . . ?
C5 C6 H00I 119.2 . . ?
C7 C6 C5 121.7(3) . . ?
C7 C6 H00I 119.2 . . ?
C8 C9 H00J 120.2 . . ?
C10 C9 C8 119.5(3) . . ?
C10 C9 H00J 120.2 . . ?
C4 C17 H00A 109.5 . . ?
C4 C17 H00B 109.5 . . ?
C4 C17 H00D 109.5 . . ?
H00A C17 H00B 109.5 . . ?
H00A C17 H00D 109.5 . . ?
H00B C17 H00D 109.5 . . ?
C11 C16 H00L 119.1 . . ?
C15 C16 C11 121.9(3) . . ?
C15 C16 H00L 119.1 . . ?
C8 C7 C6 119.3(3) . . ?
C8 C7 H00M 120.4 . . ?
C6 C7 H00M 120.4 . . ?
C14 C15 H00N 120.5 . . ?
C16 C15 C14 118.9(3) . . ?
C16 C15 H00N 120.5 . . ?

loop_
_geom_bond_atom_site_label_1
_geom_bond_atom_site_label_2
_geom_bond_distance
_geom_bond_site_symmetry_2
_geom_bond_publ_flag
Br2 C8 1.899(3) . ?
Br1 C14 1.901(3) . ?
S1 C1 1.725(3) . ?
S1 C3 1.720(3) . ?
N1 C2 1.392(3) . ?
N1 C1 1.295(3) . ?
N3 N2 1.363(3) . ?
N3 C4 1.287(3) . ?
N2 H006 0.8600 . ?
N2 C1 1.367(3) . ?
C2 C11 1.466(4) . ?
C2 C3 1.354(4) . ?
C5 C4 1.477(4) . ?
C5 C10 1.393(4) . ?
C5 C6 1.389(4) . ?
C11 C12 1.386(4) . ?
C11 C16 1.392(4) . ?
C4 C17 1.500(4) . ?
C12 H00C 0.9300 . ?
C12 C13 1.387(4) . ?
C8 C9 1.379(4) . ?
C8 C7 1.366(4) . ?
C13 H00E 0.9300 . ?
C13 C14 1.367(4) . ?
C10 H00F 0.9300 . ?
C10 C9 1.371(4) . ?
C14 C15 1.379(5) . ?
C3 H00H 0.9300 . ?
C6 H00I 0.9300 . ?
C6 C7 1.388(4) . ?
C9 H00J 0.9300 . ?
C17 H00A 0.9600 . ?
C17 H00B 0.9600 . ?
C17 H00D 0.9600 . ?
C16 H00L 0.9300 . ?
C16 C15 1.371(5) . ?
C7 H00M 0.9300 . ?
C15 H00N 0.9300 . ?

loop_
_geom_torsion_atom_site_label_1
_geom_torsion_atom_site_label_2
_geom_torsion_atom_site_label_3
_geom_torsion_atom_site_label_4
_geom_torsion
_geom_torsion_site_symmetry_1
_geom_torsion_site_symmetry_2
_geom_torsion_site_symmetry_3
_geom_torsion_site_symmetry_4
_geom_torsion_publ_flag
Br2 C8 C9 C10 177.4(2) . . . . ?
Br2 C8 C7 C6 -178.4(3) . . . . ?
Br1 C14 C15 C16 178.0(3) . . . . ?
N1 C2 C11 C12 4.8(4) . . . . ?
N1 C2 C11 C16 -175.2(3) . . . . ?
N1 C2 C3 S1 0.8(3) . . . . ?
N3 N2 C1 S1 -6.0(3) . . . . ?
N3 N2 C1 N1 174.8(2) . . . . ?
N2 N3 C4 C5 -179.8(2) . . . . ?
N2 N3 C4 C17 -0.2(4) . . . . ?
C2 N1 C1 S1 -0.1(3) . . . . ?
C2 N1 C1 N2 179.0(2) . . . . ?
C2 C11 C12 C13 177.7(3) . . . . ?
C2 C11 C16 C15 -177.7(3) . . . . ?
C5 C10 C9 C8 1.0(5) . . . . ?
C5 C6 C7 C8 0.9(5) . . . . ?
C11 C2 C3 S1 -179.9(2) . . . . ?
C11 C12 C13 C14 0.4(5) . . . . ?
C11 C16 C15 C14 -0.4(6) . . . . ?
C1 S1 C3 C2 -0.7(2) . . . . ?
C1 N1 C2 C11 -179.8(2) . . . . ?
C1 N1 C2 C3 -0.4(3) . . . . ?
C4 N3 N2 C1 -173.7(2) . . . . ?
C4 C5 C10 C9 -179.1(3) . . . . ?
C4 C5 C6 C7 178.2(3) . . . . ?
C12 C11 C16 C15 2.3(5) . . . . ?
C12 C13 C14 Br1 -178.0(2) . . . . ?
C12 C13 C14 C15 1.6(5) . . . . ?
C13 C14 C15 C16 -1.6(6) . . . . ?
C10 C5 C4 N3 12.4(4) . . . . ?
C10 C5 C4 C17 -167.2(3) . . . . ?
C10 C5 C6 C7 -1.3(5) . . . . ?
C3 S1 C1 N1 0.5(2) . . . . ?
C3 S1 C1 N2 -178.7(2) . . . . ?
C3 C2 C11 C12 -174.5(3) . . . . ?
C3 C2 C11 C16 5.5(5) . . . . ?
C6 C5 C4 N3 -167.0(3) . . . . ?
C6 C5 C4 C17 13.3(4) . . . . ?
C6 C5 C10 C9 0.4(5) . . . . ?
C9 C8 C7 C6 0.5(5) . . . . ?
C16 C11 C12 C13 -2.3(4) . . . . ?
C7 C8 C9 C10 -1.4(5) . . . . ?
